data_4073962
loop_
_publ_author_name
'Darensbourg, Donald J.'
'Andreatta, Jeremy R.'
'Stranahan, Sarah M.'
'Reibenspies, Joseph H.'

_publ_section_title
;
 What is the Real Steric Impact of Triphenylphosphite? Solid-State and
 Solution Structural Studies ofcis- andtrans-Isomers of M(CO)4[P(OPh)3]2(M
 = Mo and W)
;
_journal_issue 27
_journal_name_full Organometallics
_journal_page_first 6832
_journal_paper_doi 10.1021/om700761q
_journal_volume 26
_journal_year 2007
_chemical_formula_sum 'C40 H30 Mo O10 P2'
_chemical_formula_weight 828.52
_chemical_name_systematic
; 
 ? 
;
_space_group_IT_number 4
_symmetry_cell_setting monoclinic
_symmetry_space_group_name_Hall 'P 2yb'
_symmetry_space_group_name_H-M 'P 1 21 1'
_atom_sites_solution_hydrogens geom
_atom_sites_solution_primary direct
_atom_sites_solution_secondary difmap
_audit_creation_method SHELXL-97
_cell_angle_alpha 90.00
_cell_angle_beta 118.04
_cell_angle_gamma 90.00
_cell_formula_units_Z 2
_cell_length_a 11.198
_cell_length_b 16.033
_cell_length_c 11.737
_cell_measurement_reflns_used 972
_cell_measurement_temperature 110(2)
_cell_measurement_theta_max 27.39
_cell_measurement_theta_min 3.48
_cell_volume 1859.884
_computing_cell_refinement 'Bruker SMART'
_computing_data_collection 'Bruker SMART'
_computing_data_reduction 'Bruker SAINT'
_computing_molecular_graphics 'Bruker SHELXTL'
_computing_publication_material 'Bruker SHELXTL'
_computing_structure_refinement 'SHELXL-97 (Sheldrick, 1997)'
_computing_structure_solution 'SHELXS-97 (Sheldrick, 1990)'
_diffrn_ambient_temperature 110(2)
_diffrn_measured_fraction_theta_full 0.981
_diffrn_measured_fraction_theta_max 0.981
_diffrn_measurement_device_type 'CCD area detector'
_diffrn_measurement_method 'phi and omega scans'
_diffrn_radiation_monochromator graphite
_diffrn_radiation_source 'fine-focus sealed tube'
_diffrn_radiation_type MoK\a
_diffrn_radiation_wavelength 0.71073
_diffrn_reflns_av_R_equivalents 0.0277
_diffrn_reflns_av_sigmaI/netI 0.0356
_diffrn_reflns_limit_h_max 14
_diffrn_reflns_limit_h_min -14
_diffrn_reflns_limit_k_max 20
_diffrn_reflns_limit_k_min -20
_diffrn_reflns_limit_l_max 15
_diffrn_reflns_limit_l_min -15
_diffrn_reflns_number 17547
_diffrn_reflns_theta_full 27.58
_diffrn_reflns_theta_max 27.58
_diffrn_reflns_theta_min 1.97
_exptl_absorpt_coefficient_mu 0.497
_exptl_absorpt_correction_T_max 0.9901
_exptl_absorpt_correction_T_min 0.6632
_exptl_absorpt_correction_type multi-scan
_exptl_crystal_density_diffrn 1.479
_exptl_crystal_density_meas 0
_exptl_crystal_F_000 844
_exptl_crystal_size_max 0.90
_exptl_crystal_size_mid 0.05
_exptl_crystal_size_min 0.02
_refine_diff_density_max 2.645
_refine_diff_density_min -0.660
_refine_diff_density_rms 0.179
_refine_ls_abs_structure_details 'Flack H D (1983), Acta Cryst. A39, 876-881'
_refine_ls_abs_structure_Flack -0.07(3)
_refine_ls_extinction_method none
_refine_ls_goodness_of_fit_ref 1.137
_refine_ls_hydrogen_treatment constr
_refine_ls_matrix_type full
_refine_ls_number_parameters 478
_refine_ls_number_reflns 8191
_refine_ls_number_restraints 1
_refine_ls_restrained_S_all 1.137
_refine_ls_R_factor_all 0.0490
_refine_ls_R_factor_gt 0.0457
_refine_ls_shift/su_max 0.001
_refine_ls_shift/su_mean 0.000
_refine_ls_structure_factor_coef Fsqd
_refine_ls_weighting_details 'calc w=1/[\s^2^(Fo^2^)+(0.0784P)^2^+0.0000P] where P=(Fo^2^+2Fc^2^)/3'
_refine_ls_weighting_scheme calc
_refine_ls_wR_factor_gt 0.1120
_refine_ls_wR_factor_ref 0.1180
_reflns_number_gt 7614
_reflns_number_total 8191
_reflns_threshold_expression >2sigma(I)
_cod_data_source_file om700761q-file005.cif
_cod_data_source_block data
_cod_depositor_comments
;
The following automatic conversions were performed:

'_symmetry_cell_setting' value 'Monoclinic' changed to 'monoclinic'
according to /home/saulius/struct/CIF-dictionaries/cif_core.dic
dictionary named 'cif_core.dic' version 2.4.1 from 2010-06-29.

Automatic conversion script
Id: cif_fix_values 1715 2011-07-08 13:25:40Z adriana 
;
_cod_original_cell_volume 1859.9
_cod_original_sg_symbol_H-M P2(1)
_cod_database_code 4073962

loop_
_symmetry_equiv_pos_as_xyz
'x, y, z'
'-x, y+1/2, -z'

loop_
_atom_site_label
_atom_site_type_symbol
_atom_site_fract_x
_atom_site_fract_y
_atom_site_fract_z
_atom_site_U_iso_or_equiv
_atom_site_adp_type
_atom_site_occupancy
_atom_site_symmetry_multiplicity
_atom_site_calc_flag
_atom_site_refinement_flags
C1 C 0.4722(4) 0.3193(2) 0.7227(4) 0.0289(8) Uani 1 1 d .
C2 C 0.6722(4) 0.2365(3) 0.6759(4) 0.0296(8) Uani 1 1 d .
C3 C 0.8496(4) 0.3750(2) 0.7730(4) 0.0279(8) Uani 1 1 d .
C4 C 0.5751(4) 0.3934(2) 0.5597(4) 0.0305(8) Uani 1 1 d .
C5 C 0.7057(4) 0.3142(3) 1.1671(4) 0.0301(8) Uani 1 1 d .
C6 C 0.7222(4) 0.2391(3) 1.2276(4) 0.0353(9) Uani 1 1 d .
H6 H 0.7067 0.1884 1.1807 0.042 Uiso 1 1 calc R
C7 C 0.7620(5) 0.2381(3) 1.3587(5) 0.0446(11) Uani 1 1 d .
H7 H 0.7745 0.1864 1.4025 0.054 Uiso 1 1 calc R
C8 C 0.7838(5) 0.3129(3) 1.4263(5) 0.0431(10) Uani 1 1 d .
H8 H 0.8115 0.3123 1.5162 0.052 Uiso 1 1 calc R
C9 C 0.7649(5) 0.3877(3) 1.3620(5) 0.0425(10) Uani 1 1 d .
H9 H 0.7783 0.4387 1.4078 0.051 Uiso 1 1 calc R
C10 C 0.7267(4) 0.3892(3) 1.2316(4) 0.0342(9) Uani 1 1 d .
H10 H 0.7152 0.4406 1.1873 0.041 Uiso 1 1 calc R
C11 C 1.0234(4) 0.3256(2) 1.1514(4) 0.0293(8) Uani 1 1 d .
C12 C 1.0663(4) 0.3390(3) 1.2803(4) 0.0371(9) Uani 1 1 d .
H12 H 1.0075 0.3624 1.3094 0.044 Uiso 1 1 calc R
C13 C 1.1992(5) 0.3172(3) 1.3673(5) 0.0488(12) Uani 1 1 d .
H13 H 1.2318 0.3244 1.4574 0.059 Uiso 1 1 calc R
C14 C 1.2835(5) 0.2848(3) 1.3214(5) 0.0508(13) Uani 1 1 d .
H14 H 1.3746 0.2712 1.3805 0.061 Uiso 1 1 calc R
C15 C 1.2371(4) 0.2723(3) 1.1927(5) 0.0427(11) Uani 1 1 d .
H15 H 1.2952 0.2492 1.1626 0.051 Uiso 1 1 calc R
C16 C 1.1042(4) 0.2934(3) 1.1048(4) 0.0349(9) Uani 1 1 d .
H16 H 1.0711 0.2855 1.0147 0.042 Uiso 1 1 calc R
C17 C 0.7531(4) 0.1399(2) 0.9510(4) 0.0267(7) Uani 1 1 d .
C18 C 0.8303(5) 0.0784(3) 0.9368(4) 0.0383(9) Uani 1 1 d .
H18 H 0.9242 0.0866 0.9658 0.046 Uiso 1 1 calc R
C19 C 0.7677(6) 0.0036(3) 0.8787(5) 0.0516(12) Uani 1 1 d .
H19 H 0.8187 -0.0390 0.8653 0.062 Uiso 1 1 calc R
C20 C 0.6304(6) -0.0091(3) 0.8402(4) 0.0490(12) Uani 1 1 d .
H20 H 0.5881 -0.0604 0.8023 0.059 Uiso 1 1 calc R
C21 C 0.5591(5) 0.0527(3) 0.8578(4) 0.0426(10) Uani 1 1 d .
H21 H 0.4660 0.0439 0.8320 0.051 Uiso 1 1 calc R
C22 C 0.6168(4) 0.1284(2) 0.9119(4) 0.0316(8) Uani 1 1 d .
H22 H 0.5643 0.1715 0.9221 0.038 Uiso 1 1 calc R
C23 C 0.3936(4) 0.5158(2) 0.7176(4) 0.0295(8) Uani 1 1 d .
C24 C 0.2975(4) 0.5108(3) 0.5898(4) 0.0334(8) Uani 1 1 d .
H24 H 0.3187 0.5269 0.5234 0.040 Uiso 1 1 calc R
C25 C 0.1704(4) 0.4822(3) 0.5600(4) 0.0376(9) Uani 1 1 d .
H25 H 0.1027 0.4788 0.4724 0.045 Uiso 1 1 calc R
C26 C 0.1404(4) 0.4583(3) 0.6567(5) 0.0414(10) Uani 1 1 d .
H26 H 0.0522 0.4387 0.6350 0.050 Uiso 1 1 calc R
C27 C 0.2366(4) 0.4626(3) 0.7835(4) 0.0369(9) Uani 1 1 d .
H27 H 0.2154 0.4454 0.8494 0.044 Uiso 1 1 calc R
C28 C 0.3657(4) 0.4921(3) 0.8160(4) 0.0354(9) Uani 1 1 d .
H28 H 0.4331 0.4959 0.9038 0.042 Uiso 1 1 calc R
C29 C 0.7536(4) 0.5772(2) 1.0401(4) 0.0298(8) Uani 1 1 d .
C30 C 0.8859(4) 0.5752(3) 1.1424(4) 0.0391(9) Uani 1 1 d .
H30 H 0.9418 0.5275 1.1580 0.047 Uiso 1 1 calc R
C31 C 0.9326(5) 0.6466(4) 1.2209(5) 0.0514(13) Uani 1 1 d .
H31 H 1.0216 0.6470 1.2913 0.062 Uiso 1 1 calc R
C32 C 0.8526(6) 0.7146(3) 1.1976(5) 0.0508(13) Uani 1 1 d .
H32 H 0.8861 0.7621 1.2520 0.061 Uiso 1 1 calc R
C33 C 0.7241(6) 0.7157(3) 1.0964(5) 0.0491(12) Uani 1 1 d .
H33 H 0.6697 0.7641 1.0806 0.059 Uiso 1 1 calc R
C34 C 0.6729(5) 0.6469(3) 1.0171(5) 0.0383(9) Uani 1 1 d .
H34 H 0.5833 0.6476 0.9477 0.046 Uiso 1 1 calc R
C35 C 0.7676(4) 0.5791(2) 0.6915(4) 0.0308(8) Uani 1 1 d .
C36 C 0.6550(4) 0.5906(3) 0.5753(4) 0.0332(8) Uani 1 1 d .
H36 H 0.5674 0.5825 0.5674 0.040 Uiso 1 1 calc R
C37 C 0.6697(5) 0.6144(3) 0.4684(4) 0.0389(9) Uani 1 1 d .
H37 H 0.5921 0.6231 0.3873 0.047 Uiso 1 1 calc R
C38 C 0.7979(5) 0.6252(3) 0.4809(5) 0.0445(11) Uani 1 1 d .
H38 H 0.8086 0.6399 0.4078 0.053 Uiso 1 1 calc R
C39 C 0.9089(5) 0.6148(3) 0.5982(5) 0.0439(11) Uani 1 1 d .
H39 H 0.9964 0.6239 0.6064 0.053 Uiso 1 1 calc R
C40 C 0.8966(4) 0.5911(3) 0.7054(4) 0.0355(9) Uani 1 1 d .
H40 H 0.9745 0.5833 0.7866 0.043 Uiso 1 1 calc R
Mo1 Mo 0.66008(3) 0.350955(19) 0.74465(3) 0.02368(9) Uani 1 1 d .
O1 O 0.3696(3) 0.29761(18) 0.7099(3) 0.0342(6) Uani 1 1 d .
O2 O 0.6783(3) 0.17539(18) 0.6303(3) 0.0423(7) Uani 1 1 d .
O3 O 0.9581(3) 0.3880(2) 0.7941(3) 0.0400(7) Uani 1 1 d .
O4 O 0.5257(3) 0.4159(2) 0.4569(3) 0.0427(7) Uani 1 1 d .
O5 O 0.6611(3) 0.31795(17) 1.0320(2) 0.0277(5) Uani 1 1 d .
O6 O 0.8934(2) 0.3554(2) 1.0653(2) 0.0288(5) Uani 1 1 d .
O7 O 0.8206(2) 0.21334(15) 1.0127(3) 0.0269(5) Uani 1 1 d .
O8 O 0.5217(3) 0.54947(16) 0.7464(3) 0.0302(6) Uani 1 1 d .
O9 O 0.7066(3) 0.50397(16) 0.9674(3) 0.0299(6) Uani 1 1 d .
O10 O 0.7605(3) 0.56088(17) 0.8048(3) 0.0290(6) Uani 1 1 d .
P1 P 0.76060(9) 0.30590(5) 0.96855(9) 0.02439(19) Uani 1 1 d .
P2 P 0.65846(9) 0.49354(6) 0.81562(9) 0.02480(19) Uani 1 1 d .

loop_
_atom_site_aniso_label
_atom_site_aniso_U_11
_atom_site_aniso_U_22
_atom_site_aniso_U_33
_atom_site_aniso_U_23
_atom_site_aniso_U_13
_atom_site_aniso_U_12
C1 0.040(2) 0.0209(14) 0.0236(19) 0.0019(14) 0.0135(16) 0.0033(14)
C2 0.0298(18) 0.037(2) 0.0215(18) 0.0031(16) 0.0121(15) 0.0024(15)
C3 0.0345(19) 0.0251(19) 0.0292(19) 0.0027(13) 0.0192(16) 0.0033(13)
C4 0.0317(18) 0.0246(17) 0.037(2) -0.0043(16) 0.0174(16) -0.0052(15)
C5 0.0317(18) 0.0337(19) 0.029(2) 0.0014(17) 0.0172(16) 0.0043(16)
C6 0.047(2) 0.0307(19) 0.033(2) 0.0012(16) 0.0226(19) -0.0007(17)
C7 0.069(3) 0.034(2) 0.039(3) 0.0083(19) 0.032(2) 0.004(2)
C8 0.052(3) 0.051(3) 0.033(2) 0.003(2) 0.026(2) 0.003(2)
C9 0.059(3) 0.035(2) 0.044(3) -0.010(2) 0.034(2) 0.002(2)
C10 0.044(2) 0.0304(19) 0.036(2) 0.0011(18) 0.0250(19) 0.0038(17)
C11 0.0272(17) 0.0268(17) 0.0283(19) 0.0002(14) 0.0084(15) -0.0036(13)
C12 0.045(2) 0.033(2) 0.0263(18) -0.0004(17) 0.0114(15) 0.0019(17)
C13 0.051(3) 0.045(2) 0.029(2) -0.0047(19) 0.0011(19) -0.001(2)
C14 0.035(2) 0.031(2) 0.062(3) 0.002(2) 0.003(2) 0.0002(17)
C15 0.035(2) 0.0263(19) 0.064(3) -0.0054(19) 0.021(2) -0.0001(16)
C16 0.039(2) 0.0305(18) 0.036(2) 0.0007(17) 0.0175(18) -0.0029(16)
C17 0.0388(19) 0.0181(16) 0.0206(18) -0.0002(13) 0.0118(15) -0.0005(14)
C18 0.051(2) 0.033(2) 0.037(2) -0.0006(18) 0.026(2) 0.0042(18)
C19 0.084(4) 0.027(2) 0.051(3) -0.008(2) 0.037(3) 0.008(2)
C20 0.082(4) 0.028(2) 0.029(2) -0.0057(17) 0.020(2) -0.012(2)
C21 0.055(3) 0.034(2) 0.030(2) 0.0014(18) 0.0129(19) -0.0116(19)
C22 0.039(2) 0.0290(19) 0.0248(19) 0.0025(15) 0.0138(16) -0.0052(15)
C23 0.0277(18) 0.0245(17) 0.039(2) -0.0016(16) 0.0180(16) 0.0039(14)
C24 0.036(2) 0.0305(19) 0.035(2) 0.0003(16) 0.0177(17) 0.0036(15)
C25 0.033(2) 0.043(2) 0.031(2) 0.0012(18) 0.0103(17) 0.0065(17)
C26 0.033(2) 0.042(2) 0.055(3) -0.006(2) 0.025(2) -0.0013(17)
C27 0.037(2) 0.039(2) 0.044(2) -0.0013(18) 0.0259(19) -0.0021(17)
C28 0.0313(19) 0.041(2) 0.033(2) -0.0042(18) 0.0145(16) 0.0017(17)
C29 0.041(2) 0.0260(17) 0.032(2) -0.0055(15) 0.0257(17) -0.0054(15)
C30 0.037(2) 0.044(2) 0.038(2) -0.0056(19) 0.0193(18) -0.0099(18)
C31 0.048(3) 0.065(3) 0.043(3) -0.015(2) 0.022(2) -0.024(2)
C32 0.078(4) 0.041(3) 0.053(3) -0.023(2) 0.047(3) -0.027(2)
C33 0.073(3) 0.035(2) 0.056(3) -0.009(2) 0.045(3) -0.004(2)
C34 0.051(2) 0.032(2) 0.041(2) -0.0015(18) 0.029(2) 0.0018(18)
C35 0.043(2) 0.0204(17) 0.034(2) -0.0046(15) 0.0227(18) -0.0072(15)
C36 0.038(2) 0.0312(19) 0.030(2) 0.0001(16) 0.0156(17) -0.0074(16)
C37 0.055(3) 0.032(2) 0.030(2) 0.0059(17) 0.0204(19) -0.0039(18)
C38 0.067(3) 0.038(2) 0.044(3) 0.005(2) 0.039(2) 0.005(2)
C39 0.047(2) 0.036(2) 0.060(3) 0.012(2) 0.035(2) 0.0047(18)
C40 0.038(2) 0.035(2) 0.035(2) 0.0052(17) 0.0187(18) 0.0002(17)
Mo1 0.02659(14) 0.02240(13) 0.02288(14) -0.00022(13) 0.01231(10) -0.00057(12)
O1 0.0292(13) 0.0372(15) 0.0363(16) -0.0006(12) 0.0153(12) -0.0043(12)
O2 0.0609(19) 0.0303(15) 0.0411(18) -0.0057(13) 0.0283(15) 0.0041(14)
O3 0.0351(15) 0.0431(16) 0.0484(18) 0.0053(14) 0.0250(13) 0.0037(13)
O4 0.0524(18) 0.0423(17) 0.0281(16) 0.0038(13) 0.0144(14) -0.0075(14)
O5 0.0326(13) 0.0314(12) 0.0209(12) 0.0033(10) 0.0141(10) 0.0029(10)
O6 0.0299(11) 0.0221(11) 0.0288(12) -0.0005(13) 0.0093(9) 0.0008(12)
O7 0.0273(12) 0.0196(11) 0.0287(14) -0.0002(10) 0.0089(10) 0.0001(10)
O8 0.0308(13) 0.0247(12) 0.0366(15) 0.0055(11) 0.0171(11) 0.0023(10)
O9 0.0423(15) 0.0244(12) 0.0257(13) -0.0028(11) 0.0183(11) -0.0029(11)
O10 0.0329(13) 0.0297(13) 0.0258(14) 0.0002(11) 0.0150(11) -0.0033(11)
P1 0.0263(4) 0.0219(4) 0.0248(5) -0.0002(4) 0.0118(4) 0.0002(3)
P2 0.0269(4) 0.0222(4) 0.0265(5) 0.0006(4) 0.0136(4) -0.0002(3)

loop_
_atom_type_symbol
_atom_type_description
_atom_type_scat_dispersion_real
_atom_type_scat_dispersion_imag
_atom_type_scat_source
C C 0.0033 0.0016 'International Tables Vol C Tables 4.2.6.8 and 6.1.1.4'
H H 0.0000 0.0000 'International Tables Vol C Tables 4.2.6.8 and 6.1.1.4'
O O 0.0106 0.0060 'International Tables Vol C Tables 4.2.6.8 and 6.1.1.4'
P P 0.1023 0.0942 'International Tables Vol C Tables 4.2.6.8 and 6.1.1.4'
Mo Mo -1.6832 0.6857 'International Tables Vol C Tables 4.2.6.8 and 6.1.1.4'

loop_
_geom_angle_atom_site_label_1
_geom_angle_atom_site_label_2
_geom_angle_atom_site_label_3
_geom_angle
O1 C1 Mo1 176.5(3)
O2 C2 Mo1 175.3(3)
O3 C3 Mo1 177.2(3)
O4 C4 Mo1 178.5(3)
C6 C5 C10 122.5(3)
C6 C5 O5 120.5(4)
C10 C5 O5 117.0(3)
C5 C6 C7 118.8(4)
C6 C7 C8 120.0(4)
C9 C8 C7 119.7(4)
C8 C9 C10 120.6(4)
C5 C10 C9 118.4(4)
C16 C11 C12 123.3(4)
C16 C11 O6 119.9(4)
C12 C11 O6 116.5(3)
C11 C12 C13 117.8(4)
C14 C13 C12 119.7(4)
C15 C14 C13 120.7(4)
C14 C15 C16 120.2(4)
C11 C16 C15 118.3(4)
C18 C17 C22 121.6(4)
C18 C17 O7 116.6(3)
C22 C17 O7 121.7(3)
C17 C18 C19 118.5(4)
C18 C19 C20 120.4(4)
C21 C20 C19 119.0(4)
C20 C21 C22 122.2(5)
C21 C22 C17 118.3(4)
C24 C23 C28 121.8(4)
C24 C23 O8 117.8(3)
C28 C23 O8 120.4(3)
C25 C24 C23 118.8(4)
C24 C25 C26 120.4(4)
C27 C26 C25 120.6(4)
C26 C27 C28 120.0(4)
C23 C28 C27 118.5(4)
C34 C29 O9 122.4(4)
C34 C29 C30 121.1(4)
O9 C29 C30 116.4(4)
C29 C30 C31 117.4(5)
C32 C31 C30 121.1(5)
C31 C32 C33 120.7(4)
C32 C33 C34 120.6(5)
C33 C34 C29 119.2(4)
C36 C35 C40 121.2(4)
C36 C35 O10 122.6(4)
C40 C35 O10 116.0(4)
C35 C36 C37 119.5(4)
C38 C37 C36 119.6(4)
C39 C38 C37 120.0(4)
C38 C39 C40 121.3(4)
C39 C40 C35 118.3(4)
C3 Mo1 C4 92.28(15)
C3 Mo1 C2 88.67(15)
C4 Mo1 C2 87.91(15)
C3 Mo1 C1 176.22(15)
C4 Mo1 C1 90.62(14)
C2 Mo1 C1 89.02(15)
C3 Mo1 P1 87.83(11)
C4 Mo1 P1 177.65(11)
C2 Mo1 P1 94.44(11)
C1 Mo1 P1 89.36(10)
C3 Mo1 P2 86.59(11)
C4 Mo1 P2 88.62(11)
C2 Mo1 P2 174.01(11)
C1 Mo1 P2 95.90(10)
P1 Mo1 P2 89.05(3)
C5 O5 P1 123.5(2)
C11 O6 P1 130.1(3)
C17 O7 P1 124.4(2)
C23 O8 P2 121.3(2)
C29 O9 P2 126.6(2)
C35 O10 P2 124.8(2)
O6 P1 O7 96.97(15)
O6 P1 O5 103.08(14)
O7 P1 O5 103.61(15)
O6 P1 Mo1 115.11(11)
O7 P1 Mo1 122.18(11)
O5 P1 Mo1 113.16(10)
O9 P2 O10 97.80(14)
O9 P2 O8 104.05(15)
O10 P2 O8 97.30(14)
O9 P2 Mo1 115.07(10)
O10 P2 Mo1 118.67(11)
O8 P2 Mo1 120.24(11)

loop_
_geom_bond_atom_site_label_1
_geom_bond_atom_site_label_2
_geom_bond_distance
C1 O1 1.141(5)
C1 Mo1 2.060(4)
C2 O2 1.134(5)
C2 Mo1 2.035(4)
C3 O3 1.139(4)
C3 Mo1 2.025(4)
C4 O4 1.125(5)
C4 Mo1 2.034(4)
C5 C6 1.366(6)
C5 C10 1.381(6)
C5 O5 1.422(5)
C6 C7 1.385(6)
C7 C8 1.395(7)
C8 C9 1.379(7)
C9 C10 1.383(6)
C11 C16 1.360(6)
C11 C12 1.372(6)
C11 O6 1.409(4)
C12 C13 1.397(6)
C13 C14 1.388(8)
C14 C15 1.362(8)
C15 C16 1.396(6)
C17 C18 1.373(6)
C17 C22 1.384(6)
C17 O7 1.403(4)
C18 C19 1.394(7)
C19 C20 1.399(8)
C20 C21 1.347(7)
C21 C22 1.382(6)
C23 C24 1.377(5)
C23 C28 1.383(6)
C23 O8 1.416(5)
C24 C25 1.376(6)
C25 C26 1.380(6)
C26 C27 1.369(7)
C27 C28 1.393(6)
C29 C34 1.381(6)
C29 O9 1.401(4)
C29 C30 1.402(6)
C30 C31 1.407(7)
C31 C32 1.356(8)
C32 C33 1.369(8)
C33 C34 1.382(7)
C35 C36 1.367(6)
C35 C40 1.390(6)
C35 O10 1.399(5)
C36 C37 1.393(6)
C37 C38 1.384(7)
C38 C39 1.364(7)
C39 C40 1.381(6)
Mo1 P1 2.4318(10)
Mo1 P2 2.4360(10)
O5 P1 1.617(3)
O6 P1 1.595(3)
O7 P1 1.611(3)
O8 P2 1.625(3)
O9 P2 1.609(3)
O10 P2 1.620(3)

loop_
_geom_torsion_atom_site_label_1
_geom_torsion_atom_site_label_2
_geom_torsion_atom_site_label_3
_geom_torsion_atom_site_label_4
_geom_torsion
C10 C5 C6 C7 -0.2(6)
O5 C5 C6 C7 -178.1(4)
C5 C6 C7 C8 0.3(7)
C6 C7 C8 C9 0.3(8)
C7 C8 C9 C10 -1.1(7)
C6 C5 C10 C9 -0.5(6)
O5 C5 C10 C9 177.5(3)
C8 C9 C10 C5 1.1(7)
C16 C11 C12 C13 -1.0(6)
O6 C11 C12 C13 -174.2(4)
C11 C12 C13 C14 1.4(7)
C12 C13 C14 C15 -1.5(7)
C13 C14 C15 C16 1.1(7)
C12 C11 C16 C15 0.6(6)
O6 C11 C16 C15 173.6(4)
C14 C15 C16 C11 -0.6(6)
C22 C17 C18 C19 1.4(6)
O7 C17 C18 C19 178.5(4)
C17 C18 C19 C20 -2.2(7)
C18 C19 C20 C21 1.3(7)
C19 C20 C21 C22 0.4(7)
C20 C21 C22 C17 -1.1(6)
C18 C17 C22 C21 0.2(6)
O7 C17 C22 C21 -176.7(3)
C28 C23 C24 C25 0.6(6)
O8 C23 C24 C25 -176.9(3)
C23 C24 C25 C26 -0.5(6)
C24 C25 C26 C27 -0.1(7)
C25 C26 C27 C28 0.7(7)
C24 C23 C28 C27 0.0(6)
O8 C23 C28 C27 177.4(4)
C26 C27 C28 C23 -0.6(6)
C34 C29 C30 C31 0.4(6)
O9 C29 C30 C31 -176.7(4)
C29 C30 C31 C32 -0.4(7)
C30 C31 C32 C33 -0.2(8)
C31 C32 C33 C34 0.8(8)
C32 C33 C34 C29 -0.8(7)
O9 C29 C34 C33 177.1(4)
C30 C29 C34 C33 0.1(6)
C40 C35 C36 C37 0.4(6)
O10 C35 C36 C37 175.5(4)
C35 C36 C37 C38 0.6(6)
C36 C37 C38 C39 -1.7(7)
C37 C38 C39 C40 1.8(7)
C38 C39 C40 C35 -0.8(7)
C36 C35 C40 C39 -0.3(6)
O10 C35 C40 C39 -175.7(4)
O3 C3 Mo1 C4 169(7)
O3 C3 Mo1 C2 -103(7)
O3 C3 Mo1 C1 -50(8)
O3 C3 Mo1 P1 -8(7)
O3 C3 Mo1 P2 81(7)
O4 C4 Mo1 C3 158(15)
O4 C4 Mo1 C2 70(15)
O4 C4 Mo1 C1 -19(15)
O4 C4 Mo1 P1 -109(14)
O4 C4 Mo1 P2 -115(15)
O2 C2 Mo1 C3 -72(4)
O2 C2 Mo1 C4 21(4)
O2 C2 Mo1 C1 111(4)
O2 C2 Mo1 P1 -159(4)
O2 C2 Mo1 P2 -34(5)
O1 C1 Mo1 C3 -37(7)
O1 C1 Mo1 C4 103(5)
O1 C1 Mo1 C2 15(5)
O1 C1 Mo1 P1 -79(5)
O1 C1 Mo1 P2 -168(5)
C6 C5 O5 P1 -82.0(4)
C10 C5 O5 P1 100.0(4)
C16 C11 O6 P1 70.4(4)
C12 C11 O6 P1 -116.2(4)
C18 C17 O7 P1 139.5(3)
C22 C17 O7 P1 -43.5(5)
C24 C23 O8 P2 -116.8(3)
C28 C23 O8 P2 65.8(4)
C34 C29 O9 P2 63.8(5)
C30 C29 O9 P2 -119.1(4)
C36 C35 O10 P2 44.6(5)
C40 C35 O10 P2 -140.1(3)
C11 O6 P1 O7 5.3(3)
C11 O6 P1 O5 111.0(3)
C11 O6 P1 Mo1 -125.3(3)
C17 O7 P1 O6 -173.0(3)
C17 O7 P1 O5 81.7(3)
C17 O7 P1 Mo1 -47.4(3)
C5 O5 P1 O6 -40.4(3)
C5 O5 P1 O7 60.2(3)
C5 O5 P1 Mo1 -165.4(2)
C3 Mo1 P1 O6 33.98(16)
C4 Mo1 P1 O6 -59(3)
C2 Mo1 P1 O6 122.48(16)
C1 Mo1 P1 O6 -148.55(16)
P2 Mo1 P1 O6 -52.64(12)
C3 Mo1 P1 O7 -82.98(16)
C4 Mo1 P1 O7 -176(3)
C2 Mo1 P1 O7 5.52(16)
C1 Mo1 P1 O7 94.49(16)
P2 Mo1 P1 O7 -169.60(12)
C3 Mo1 P1 O5 152.16(15)
C4 Mo1 P1 O5 59(3)
C2 Mo1 P1 O5 -119.34(15)
C1 Mo1 P1 O5 -30.37(15)
P2 Mo1 P1 O5 65.54(11)
C29 O9 P2 O10 32.8(3)
C29 O9 P2 O8 -66.8(3)
C29 O9 P2 Mo1 159.6(3)
C35 O10 P2 O9 179.0(3)
C35 O10 P2 O8 -75.7(3)
C35 O10 P2 Mo1 54.8(3)
C23 O8 P2 O9 -86.7(3)
C23 O8 P2 O10 173.4(3)
C23 O8 P2 Mo1 44.0(3)
C3 Mo1 P2 O9 -92.77(15)
C4 Mo1 P2 O9 174.86(16)
C2 Mo1 P2 O9 -130.5(10)
C1 Mo1 P2 O9 84.37(15)
P1 Mo1 P2 O9 -4.88(12)
C3 Mo1 P2 O10 22.48(16)
C4 Mo1 P2 O10 -69.89(16)
C2 Mo1 P2 O10 -15.3(11)
C1 Mo1 P2 O10 -160.38(16)
P1 Mo1 P2 O10 110.37(12)
C3 Mo1 P2 O8 141.58(16)
C4 Mo1 P2 O8 49.21(16)
C2 Mo1 P2 O8 103.8(10)
C1 Mo1 P2 O8 -41.27(16)
P1 Mo1 P2 O8 -130.53(12)
